data_7010826
loop_
_publ_author_name
'Bond, Andrew D.'
'Jones, William'

_publ_section_title
;
 Divalent complexes of 3-hydroxy-4-methyl-2(3H)-thiazolethione with Co--Zn:
 synthesis, X-ray crystal structures and the structure-directing influence
 of C--H&#x22EF;S interactions
;
_journal_coden_ASTM JCSDAA
_journal_issue 20
_journal_name_full 'Journal of the Chemical Society, Dalton Transactions'
_journal_page_first 3045
_journal_page_last 3051
_journal_paper_doi 10.1039/b104203n
_journal_year 2001
_chemical_formula_moiety 'C8 H8 N2 O2 S4 Zn'
_chemical_formula_sum 'C8 H8 N2 O2 S4 Zn'
_chemical_formula_weight 357.77
_chemical_name_common Zn(MTT)2
_chemical_name_systematic
; 
bis(3-hydroxy-4-methyl-2(3H)-thiazolethiolato-S,O)zinc(II) 
;
_space_group_IT_number 2
_symmetry_cell_setting triclinic
_symmetry_space_group_name_Hall '-P 1'
_symmetry_space_group_name_H-M 'P -1'
_atom_sites_solution_hydrogens geom
_atom_sites_solution_primary direct
_atom_sites_solution_secondary difmap
_audit_creation_method 'SHELXL-97 plus manual editing'
_cell_angle_alpha 105.147(3)
_cell_angle_beta 96.210(3)
_cell_angle_gamma 106.593(3)
_cell_formula_units_Z 2
_cell_length_a 7.6216(4)
_cell_length_b 7.6954(4)
_cell_length_c 11.7788(6)
_cell_measurement_reflns_used 3011
_cell_measurement_temperature 180(2)
_cell_measurement_theta_max 27.485
_cell_measurement_theta_min 2.910
_cell_volume 626.47(6)
_computing_cell_refinement 'HKL Scalepack (Otwinowski & Minor 1997)'
_computing_data_collection 'Collect (Nonius B.V. 1998)'
_computing_data_reduction
;
HKL Denzo and Scalepack (Otwinowski & Minor 1997)
;
_computing_publication_material 'SHELXL-97 (Sheldrick 1997)'
_computing_structure_refinement 'SHELXL-97 (Sheldrick 1997)'
_computing_structure_solution 'SHELXS-97 (Sheldrick 1990)'
_diffrn_ambient_temperature 180(2)
_diffrn_measured_fraction_theta_full 0.982
_diffrn_measurement_device_type 'Nonius Kappa CCD'
_diffrn_measurement_method 'Thin slice \w and \f scans'
_diffrn_radiation_monochromator graphite
_diffrn_radiation_source 'fine-focus sealed tube'
_diffrn_radiation_type MoK\a
_diffrn_radiation_wavelength 0.71073
_diffrn_reflns_av_R_equivalents 0.0272
_diffrn_reflns_av_sigmaI/netI 0.0514
_diffrn_reflns_limit_h_max 9
_diffrn_reflns_limit_h_min -9
_diffrn_reflns_limit_k_max 9
_diffrn_reflns_limit_k_min -9
_diffrn_reflns_limit_l_max 14
_diffrn_reflns_limit_l_min -15
_diffrn_reflns_number 3892
_diffrn_reflns_theta_max 27.45
_diffrn_reflns_theta_min 2.92
_diffrn_standards_number 0
_exptl_absorpt_coefficient_mu 2.614
_exptl_absorpt_correction_type none
_exptl_crystal_colour colourless
_exptl_crystal_density_diffrn 1.897
_exptl_crystal_density_method 'not measured'
_exptl_crystal_description plate
_exptl_crystal_F_000 360
_exptl_crystal_size_max 0.15
_exptl_crystal_size_mid 0.12
_exptl_crystal_size_min 0.08
_refine_diff_density_max 0.325
_refine_diff_density_min -0.494
_refine_diff_density_rms 0.092
_refine_ls_extinction_method none
_refine_ls_goodness_of_fit_ref 1.045
_refine_ls_hydrogen_treatment mixed
_refine_ls_matrix_type full
_refine_ls_number_parameters 156
_refine_ls_number_reflns 2798
_refine_ls_number_restraints 0
_refine_ls_restrained_S_all 1.045
_refine_ls_R_factor_all 0.0408
_refine_ls_R_factor_gt 0.0313
_refine_ls_shift/su_max 0.028
_refine_ls_shift/su_mean 0.003
_refine_ls_structure_factor_coef Fsqd
_refine_ls_weighting_details 'calc w=1/[\s^2^(Fo^2^)+(0.0271P)^2^+0.1537P] where P=(Fo^2^+2Fc^2^)/3'
_refine_ls_weighting_scheme calc
_refine_ls_wR_factor_gt 0.0712
_refine_ls_wR_factor_ref 0.0758
_reflns_number_gt 2352
_reflns_number_total 2798
_reflns_threshold_expression >2sigma(I)
_cod_data_source_file b104203n.txt
_cod_data_source_block 1
_cod_original_sg_symbol_H-M P-1
_cod_database_code 7010826

loop_
_symmetry_equiv_pos_as_xyz
'x, y, z'
'-x, -y, -z'

loop_
_atom_site_label
_atom_site_type_symbol
_atom_site_fract_x
_atom_site_fract_y
_atom_site_fract_z
_atom_site_U_iso_or_equiv
_atom_site_adp_type
_atom_site_occupancy
_atom_site_symmetry_multiplicity
_atom_site_calc_flag
_atom_site_refinement_flags
_atom_site_disorder_assembly
_atom_site_disorder_group
Zn1 Zn 0.12600(4) 0.46852(4) 0.74890(2) 0.02251(10) Uani 1 1 d . . .
S1 S 0.28983(9) 0.76183(8) 0.88440(6) 0.02538(16) Uani 1 1 d . . .
S2 S 0.44855(9) 0.77601(9) 1.13737(5) 0.02554(16) Uani 1 1 d . . .
S3 S -0.15462(9) 0.35824(9) 0.61646(6) 0.02539(16) Uani 1 1 d . . .
S4 S -0.17824(9) 0.10187(9) 0.36607(5) 0.02526(16) Uani 1 1 d . . .
O1 O 0.1326(2) 0.3483(2) 0.87923(14) 0.0248(4) Uani 1 1 d . . .
O2 O 0.2499(2) 0.3745(2) 0.61690(14) 0.0249(4) Uani 1 1 d . . .
N1 N 0.2414(3) 0.4745(3) 0.98178(17) 0.0187(4) Uani 1 1 d . . .
N2 N 0.1223(3) 0.2684(3) 0.51571(16) 0.0183(4) Uani 1 1 d . . .
C1 C 0.3169(3) 0.6607(3) 0.9959(2) 0.0193(5) Uani 1 1 d . . .
C2 C 0.3982(3) 0.5652(3) 1.1728(2) 0.0231(5) Uani 1 1 d . . .
H2 H 0.4449 0.5551 1.2481 0.028 Uiso 1 1 calc R . .
C3 C 0.2851(3) 0.4176(3) 1.0811(2) 0.0205(5) Uani 1 1 d . . .
C4 C 0.2058(4) 0.2136(3) 1.0736(2) 0.0283(6) Uani 1 1 d . . .
H4A H 0.2557 0.1944 1.1480 0.034 Uiso 1 1 calc R . .
H4B H 0.2400 0.1346 1.0056 0.034 Uiso 1 1 calc R . .
H4C H 0.0694 0.1772 1.0624 0.034 Uiso 1 1 calc R . .
C5 C -0.0579(3) 0.2519(3) 0.5055(2) 0.0207(5) Uani 1 1 d . . .
C6 C 0.0237(3) 0.0687(3) 0.3260(2) 0.0239(5) Uani 1 1 d . . .
H6 H 0.0286 -0.0102 0.2503 0.029 Uiso 1 1 calc R . .
C7 C 0.1734(3) 0.1680(3) 0.4150(2) 0.0215(5) Uani 1 1 d . . .
C8 C 0.3729(4) 0.1830(4) 0.4183(2) 0.0308(6) Uani 1 1 d . . .
H8A H 0.3849 0.0995 0.3431 0.037 Uiso 1 1 calc R . .
H8B H 0.4181 0.1444 0.4858 0.037 Uiso 1 1 calc R . .
H8C H 0.4470 0.3150 0.4283 0.037 Uiso 1 1 calc R . .

loop_
_atom_site_aniso_label
_atom_site_aniso_U_11
_atom_site_aniso_U_22
_atom_site_aniso_U_33
_atom_site_aniso_U_23
_atom_site_aniso_U_13
_atom_site_aniso_U_12
Zn1 0.02407(18) 0.02529(17) 0.01467(17) 0.00142(13) -0.00069(13) 0.00875(13)
S1 0.0338(4) 0.0196(3) 0.0207(3) 0.0044(3) -0.0007(3) 0.0095(3)
S2 0.0280(4) 0.0234(3) 0.0164(3) -0.0015(3) -0.0015(3) 0.0043(3)
S3 0.0200(3) 0.0344(4) 0.0202(3) 0.0033(3) 0.0012(3) 0.0122(3)
S4 0.0220(3) 0.0294(3) 0.0164(3) 0.0031(3) -0.0038(3) 0.0028(3)
O1 0.0285(10) 0.0204(8) 0.0153(9) -0.0006(7) -0.0062(7) 0.0021(7)
O2 0.0190(9) 0.0326(9) 0.0137(9) -0.0034(7) -0.0034(7) 0.0063(8)
N1 0.0189(11) 0.0196(10) 0.0152(10) 0.0020(8) 0.0033(8) 0.0060(8)
N2 0.0176(11) 0.0212(10) 0.0135(10) 0.0020(8) 0.0012(8) 0.0063(8)
C1 0.0193(13) 0.0197(12) 0.0146(12) -0.0008(9) 0.0003(10) 0.0067(10)
C2 0.0230(13) 0.0313(13) 0.0164(12) 0.0068(11) 0.0051(10) 0.0108(11)
C3 0.0180(12) 0.0282(13) 0.0182(12) 0.0088(11) 0.0066(10) 0.0091(10)
C4 0.0298(15) 0.0286(14) 0.0281(15) 0.0136(12) 0.0065(12) 0.0073(12)
C5 0.0214(13) 0.0238(12) 0.0145(12) 0.0053(10) -0.0002(10) 0.0054(10)
C6 0.0301(15) 0.0220(12) 0.0157(12) 0.0030(10) 0.0056(11) 0.0051(11)
C7 0.0251(14) 0.0218(12) 0.0171(12) 0.0041(10) 0.0054(10) 0.0083(10)
C8 0.0259(15) 0.0350(15) 0.0277(15) 0.0021(12) 0.0084(12) 0.0100(12)

loop_
_atom_type_symbol
_atom_type_description
_atom_type_scat_dispersion_real
_atom_type_scat_dispersion_imag
_atom_type_scat_source
C C 0.0033 0.0016 'International Tables Vol C Tables 4.2.6.8 and 6.1.1.4'
H H 0.0000 0.0000 'International Tables Vol C Tables 4.2.6.8 and 6.1.1.4'
N N 0.0061 0.0033 'International Tables Vol C Tables 4.2.6.8 and 6.1.1.4'
O O 0.0106 0.0060 'International Tables Vol C Tables 4.2.6.8 and 6.1.1.4'
S S 0.1246 0.1234 'International Tables Vol C Tables 4.2.6.8 and 6.1.1.4'
Zn Zn 0.2839 1.4301 'International Tables Vol C Tables 4.2.6.8 and 6.1.1.4'

loop_
_geom_angle_atom_site_label_1
_geom_angle_atom_site_label_2
_geom_angle_atom_site_label_3
_geom_angle
_geom_angle_site_symmetry_1
_geom_angle_site_symmetry_3
_geom_angle_publ_flag
O2 Zn1 O1 114.53(7) . . ?
O2 Zn1 S1 116.25(5) . . ?
O1 Zn1 S1 90.16(5) . . ?
O2 Zn1 S3 90.43(5) . . ?
O1 Zn1 S3 115.13(5) . . ?
S1 Zn1 S3 132.14(3) . . ?
C1 S1 Zn1 91.14(8) . . ?
C1 S2 C2 91.26(11) . . ?
C5 S3 Zn1 90.48(8) . . ?
C5 S4 C6 91.42(12) . . ?
N1 O1 Zn1 111.09(12) . . ?
N2 O2 Zn1 110.64(13) . . ?
C1 N1 O1 123.28(18) . . ?
C1 N1 C3 115.5(2) . . ?
O1 N1 C3 121.26(18) . . ?
C5 N2 O2 122.74(19) . . ?
C5 N2 C7 116.1(2) . . ?
O2 N2 C7 121.15(19) . . ?
N1 C1 S2 110.08(16) . . ?
N1 C1 S1 123.76(18) . . ?
S2 C1 S1 126.12(13) . . ?
C3 C2 S2 111.76(18) . . ?
C3 C2 H2 124.1 . . ?
S2 C2 H2 124.1 . . ?
C2 C3 N1 111.4(2) . . ?
C2 C3 C4 129.5(2) . . ?
N1 C3 C4 119.1(2) . . ?
C3 C4 H4A 109.5 . . ?
C3 C4 H4B 109.5 . . ?
H4A C4 H4B 109.5 . . ?
C3 C4 H4C 109.5 . . ?
H4A C4 H4C 109.5 . . ?
H4B C4 H4C 109.5 . . ?
N2 C5 S3 124.88(18) . . ?
N2 C5 S4 109.69(18) . . ?
S3 C5 S4 125.40(15) . . ?
C7 C6 S4 111.77(19) . . ?
C7 C6 H6 124.1 . . ?
S4 C6 H6 124.1 . . ?
C6 C7 N2 111.0(2) . . ?
C6 C7 C8 129.7(2) . . ?
N2 C7 C8 119.3(2) . . ?
C7 C8 H8A 109.5 . . ?
C7 C8 H8B 109.5 . . ?
H8A C8 H8B 109.5 . . ?
C7 C8 H8C 109.5 . . ?
H8A C8 H8C 109.5 . . ?
H8B C8 H8C 109.5 . . ?

loop_
_geom_bond_atom_site_label_1
_geom_bond_atom_site_label_2
_geom_bond_distance
_geom_bond_site_symmetry_2
_geom_bond_publ_flag
Zn1 O2 1.9883(17) . ?
Zn1 O1 1.9917(15) . ?
Zn1 S1 2.2973(7) . ?
Zn1 S3 2.2973(7) . ?
S1 C1 1.716(2) . ?
S2 C1 1.711(2) . ?
S2 C2 1.728(2) . ?
S3 C5 1.707(3) . ?
S4 C5 1.718(2) . ?
S4 C6 1.725(3) . ?
O1 N1 1.342(2) . ?
O2 N2 1.349(2) . ?
N1 C1 1.340(3) . ?
N1 C3 1.392(3) . ?
N2 C5 1.332(3) . ?
N2 C7 1.396(3) . ?
C2 C3 1.340(3) . ?
C2 H2 0.9500 . ?
C3 C4 1.488(3) . ?
C4 H4A 0.9800 . ?
C4 H4B 0.9800 . ?
C4 H4C 0.9800 . ?
C6 C7 1.345(3) . ?
C6 H6 0.9500 . ?
C7 C8 1.487(3) . ?
C8 H8A 0.9800 . ?
C8 H8B 0.9800 . ?
C8 H8C 0.9800 . ?

loop_
_geom_torsion_atom_site_label_1
_geom_torsion_atom_site_label_2
_geom_torsion_atom_site_label_3
_geom_torsion_atom_site_label_4
_geom_torsion
_geom_torsion_site_symmetry_1
_geom_torsion_site_symmetry_2
_geom_torsion_site_symmetry_3
_geom_torsion_site_symmetry_4
_geom_torsion_publ_flag
O2 Zn1 S1 C1 -112.48(10) . . . . ?
O1 Zn1 S1 C1 5.19(9) . . . . ?
S3 Zn1 S1 C1 130.31(8) . . . . ?
O2 Zn1 S3 C5 6.67(9) . . . . ?
O1 Zn1 S3 C5 -110.85(9) . . . . ?
S1 Zn1 S3 C5 133.77(8) . . . . ?
O2 Zn1 O1 N1 112.06(14) . . . . ?
S1 Zn1 O1 N1 -7.11(13) . . . . ?
S3 Zn1 O1 N1 -145.05(12) . . . . ?
O1 Zn1 O2 N2 109.60(13) . . . . ?
S1 Zn1 O2 N2 -147.18(11) . . . . ?
S3 Zn1 O2 N2 -8.44(12) . . . . ?
Zn1 O1 N1 C1 6.9(3) . . . . ?
Zn1 O1 N1 C3 -172.19(16) . . . . ?
Zn1 O2 N2 C5 7.4(2) . . . . ?
Zn1 O2 N2 C7 -172.25(15) . . . . ?
O1 N1 C1 S2 -179.33(16) . . . . ?
C3 N1 C1 S2 -0.2(3) . . . . ?
O1 N1 C1 S1 -1.7(3) . . . . ?
C3 N1 C1 S1 177.49(17) . . . . ?
C2 S2 C1 N1 0.52(19) . . . . ?
C2 S2 C1 S1 -177.04(17) . . . . ?
Zn1 S1 C1 N1 -3.6(2) . . . . ?
Zn1 S1 C1 S2 173.66(16) . . . . ?
C1 S2 C2 C3 -0.8(2) . . . . ?
S2 C2 C3 N1 0.8(3) . . . . ?
S2 C2 C3 C4 -179.1(2) . . . . ?
C1 N1 C3 C2 -0.5(3) . . . . ?
O1 N1 C3 C2 178.7(2) . . . . ?
C1 N1 C3 C4 179.4(2) . . . . ?
O1 N1 C3 C4 -1.4(3) . . . . ?
O2 N2 C5 S3 -0.5(3) . . . . ?
C7 N2 C5 S3 179.20(16) . . . . ?
O2 N2 C5 S4 -178.59(14) . . . . ?
C7 N2 C5 S4 1.1(2) . . . . ?
Zn1 S3 C5 N2 -5.42(19) . . . . ?
Zn1 S3 C5 S4 172.37(14) . . . . ?
C6 S4 C5 N2 -0.52(17) . . . . ?
C6 S4 C5 S3 -178.60(15) . . . . ?
C5 S4 C6 C7 -0.17(18) . . . . ?
S4 C6 C7 N2 0.8(2) . . . . ?
S4 C6 C7 C8 -178.9(2) . . . . ?
C5 N2 C7 C6 -1.3(3) . . . . ?
O2 N2 C7 C6 178.44(18) . . . . ?
C5 N2 C7 C8 178.5(2) . . . . ?
O2 N2 C7 C8 -1.8(3) . . . . ?
